data_4300642
_journal_name_full 'Inorganic Chemistry'
_journal_paper_doi 10.1021/ic051704i
_journal_year 2006
_chemical_formula_sum 'C36 H58 Cl Co N5'
_chemical_formula_weight 655.25
_space_group_IT_number 14
_symmetry_cell_setting monoclinic
_symmetry_space_group_name_Hall '-P 2ybc'
_symmetry_space_group_name_H-M 'P 1 21/c 1'
_cell_angle_alpha 90.00
_cell_angle_beta 98.543(3)
_cell_angle_gamma 90.00
_cell_formula_units_Z 4
_cell_length_a 15.0257(18)
_cell_length_b 12.0207(14)
_cell_length_c 21.061(3)
_cell_measurement_temperature 119(2)
_cell_volume 3761.8(8)
_diffrn_ambient_temperature 119(2)
_exptl_crystal_density_diffrn 1.157
_cod_depositor_comments
;
The following automatic conversions were performed:
'_symmetry_cell_setting' value 'Monoclinic' changed to 'monoclinic'
according to '/home/saulius/struct/CIF-dictionaries/cif_core.dic'
dictionary named 'cif_core.dic' version 2.4.1 from 2010-06-29.

Automatic conversion script
Id: cif_fix_enum 1527 2010-12-29 10:47:43Z saulius 
;
_cod_original_sg_symbol_H-M 'P 21/c'
_cod_database_code 4300642

loop_
_symmetry_equiv_pos_as_xyz
'x, y, z'
'-x, y+1/2, -z+1/2'
'-x, -y, -z'
'x, -y-1/2, z-1/2'

loop_
_atom_site_label
_atom_site_type_symbol
_atom_site_fract_x
_atom_site_fract_y
_atom_site_fract_z
_atom_site_U_iso_or_equiv
_atom_site_adp_type
_atom_site_occupancy
_atom_site_symmetry_multiplicity
_atom_site_calc_flag
_atom_site_refinement_flags
_atom_site_disorder_assembly
_atom_site_disorder_group
Co1 Co 0.667371(14) 0.381540(18) 0.864149(9) 0.01410(6) Uani 1 1 d . . .
Cl2 Cl 0.61339(3) 0.40009(4) 0.760740(18) 0.02774(11) Uani 1 1 d . . .
C3 C 0.77425(10) 0.36765(13) 0.99469(7) 0.0131(3) Uani 1 1 d . . .
C4 C 0.84026(10) 0.37190(14) 0.94622(7) 0.0142(3) Uani 1 1 d . . .
N5 N 0.79423(8) 0.38244(11) 0.88143(5) 0.0141(3) Uani 1 1 d . . .
C6 C 0.85481(10) 0.38564(13) 0.83579(6) 0.0142(3) Uani 1 1 d . . .
C7 C 0.89764(10) 0.28725(13) 0.81979(7) 0.0156(3) Uani 1 1 d . . .
C8 C 0.96025(11) 0.29362(14) 0.77708(7) 0.0178(3) Uani 1 1 d . . .
C9 C 0.97942(11) 0.39325(14) 0.74944(7) 0.0193(3) Uani 1 1 d . . .
C10 C 0.93447(11) 0.48886(14) 0.76361(8) 0.0196(4) Uani 1 1 d . . .
C11 C 0.87264(11) 0.48743(13) 0.80672(7) 0.0167(3) Uani 1 1 d . . .
C12 C 0.82783(12) 0.59503(14) 0.82330(8) 0.0223(4) Uani 1 1 d . . .
C13 C 0.89488(17) 0.66810(19) 0.86672(11) 0.0393(5) Uani 1 1 d . . .
C14 C 0.78637(15) 0.65973(18) 0.76399(10) 0.0324(5) Uani 1 1 d . . .
C15 C 0.87418(11) 0.17444(13) 0.84558(8) 0.0188(3) Uani 1 1 d . . .
C16 C 0.95439(13) 0.11830(17) 0.88647(9) 0.0250(4) Uani 1 1 d . . .
C17 C 0.83469(13) 0.09791(16) 0.79053(9) 0.0245(4) Uani 1 1 d . . .
N18 N 0.71708(8) 0.26794(10) 0.98569(6) 0.0138(3) Uani 1 1 d . . .
C19 C 0.72298(11) 0.17079(13) 1.02044(7) 0.0153(3) Uani 1 1 d . . .
C20 C 0.66218(11) 0.09966(14) 0.98635(7) 0.0188(3) Uani 1 1 d . . .
C21 C 0.62234(11) 0.15538(13) 0.93091(7) 0.0158(3) Uani 1 1 d . . .
N22 N 0.65697(8) 0.25719(11) 0.92990(6) 0.0147(3) Uani 1 1 d . . .
C23 C 0.78580(11) 0.14739(13) 1.08251(7) 0.0181(3) Uani 1 1 d . . .
C24 C 0.88479(12) 0.15947(17) 1.07296(9) 0.0250(4) Uani 1 1 d . . .
C25 C 0.76489(14) 0.22203(18) 1.13757(9) 0.0277(4) Uani 1 1 d . . .
C26 C 0.77224(16) 0.02647(17) 1.10198(10) 0.0347(5) Uani 1 1 d . . .
C27 C 0.55180(11) 0.11278(14) 0.87731(7) 0.0190(3) Uani 1 1 d . . .
C28 C 0.51161(16) 0.00510(19) 0.89910(10) 0.0348(5) Uani 1 1 d . . .
C29 C 0.47692(13) 0.19875(19) 0.86053(10) 0.0304(4) Uani 1 1 d . . .
C30 C 0.59562(14) 0.08774(18) 0.81757(9) 0.0280(4) Uani 1 1 d . . .
N31 N 0.72044(8) 0.46995(10) 0.99300(6) 0.0135(3) Uani 1 1 d . . .
C32 C 0.73348(11) 0.56437(13) 1.02961(7) 0.0183(3) Uani 1 1 d . . .
C33 C 0.66672(12) 0.63644(14) 1.00314(8) 0.0222(4) Uani 1 1 d . . .
C34 C 0.61736(10) 0.58403(13) 0.95009(7) 0.0168(3) Uani 1 1 d . . .
N35 N 0.65149(8) 0.48337(11) 0.94273(6) 0.0146(3) Uani 1 1 d . . .
C36 C 0.80437(11) 0.58927(14) 1.08761(8) 0.0213(4) Uani 1 1 d . . .
C37 C 0.89500(19) 0.5344(4) 1.0871(2) 0.0792(13) Uani 1 1 d . . .
C38 C 0.7667(2) 0.5610(3) 1.14896(10) 0.0484(7) Uani 1 1 d . . .
C39 C 0.82029(19) 0.71474(19) 1.08913(11) 0.0446(6) Uani 1 1 d . . .
C40 C 0.53796(11) 0.63059(14) 0.90516(8) 0.0193(3) Uani 1 1 d . . .
C41 C 0.47266(13) 0.53831(17) 0.87882(10) 0.0273(4) Uani 1 1 d . . .
C42 C 0.48773(13) 0.71249(17) 0.94279(9) 0.0268(4) Uani 1 1 d . . .
C43 C 0.57231(13) 0.69121(17) 0.84943(9) 0.0270(4) Uani 1 1 d . . .
H44 H 0.8071(12) 0.3619(14) 1.0357(8) 0.025 Uiso 1 1 d . . .
H45 H 0.8783(10) 0.3025(12) 0.9531(7) 0.008(4) Uiso 1 1 d . . .
H46 H 0.8832(10) 0.4363(13) 0.9592(7) 0.010(4) Uiso 1 1 d . . .
H47 H 0.9871(11) 0.2277(14) 0.7663(8) 0.019(5) Uiso 1 1 d . . .
H48 H 1.0220(11) 0.3974(13) 0.7226(8) 0.021(5) Uiso 1 1 d . . .
H49 H 0.9462(11) 0.5587(14) 0.7456(8) 0.019(4) Uiso 1 1 d . . .
H50 H 0.7795(13) 0.5733(15) 0.8459(9) 0.036(5) Uiso 1 1 d . . .
H51 H 0.9190(14) 0.6256(17) 0.9059(10) 0.045(6) Uiso 1 1 d . . .
H52 H 0.8652(14) 0.7338(19) 0.8804(10) 0.054(7) Uiso 1 1 d . . .
H53 H 0.9462(16) 0.6931(18) 0.8443(11) 0.058(7) Uiso 1 1 d . . .
H54 H 0.7554(12) 0.7257(16) 0.7768(9) 0.034(5) Uiso 1 1 d . . .
H55 H 0.7434(15) 0.6127(17) 0.7383(11) 0.052(7) Uiso 1 1 d . . .
H56 H 0.8326(14) 0.6859(16) 0.7399(10) 0.042(6) Uiso 1 1 d . . .
H57 H 0.8281(11) 0.1869(13) 0.8720(8) 0.016(4) Uiso 1 1 d . . .
H58 H 0.9363(13) 0.0495(17) 0.9060(10) 0.044(6) Uiso 1 1 d . . .
H59 H 0.9814(13) 0.1605(15) 0.9243(9) 0.033(5) Uiso 1 1 d . . .
H60 H 1.0027(12) 0.1037(14) 0.8630(8) 0.026(5) Uiso 1 1 d . . .
H61 H 0.8782(12) 0.0822(14) 0.7627(9) 0.027(5) Uiso 1 1 d . . .
H62 H 0.8146(12) 0.0243(15) 0.8067(8) 0.026(5) Uiso 1 1 d . . .
H63 H 0.7832(13) 0.1314(15) 0.7696(9) 0.030(5) Uiso 1 1 d . . .
H64 H 0.6485(11) 0.0269(14) 1.0000(8) 0.017(4) Uiso 1 1 d . . .
H65 H 0.9240(13) 0.1336(15) 1.1106(9) 0.035(5) Uiso 1 1 d . . .
H66 H 0.9039(11) 0.2348(16) 1.0664(8) 0.024(5) Uiso 1 1 d . . .
H67 H 0.8959(13) 0.1151(16) 1.0352(10) 0.041(6) Uiso 1 1 d . . .
H68 H 0.7076(15) 0.2066(16) 1.1471(10) 0.043(6) Uiso 1 1 d . . .
H69 H 0.7664(13) 0.3024(18) 1.1266(10) 0.046(6) Uiso 1 1 d . . .
H70 H 0.8073(12) 0.2102(14) 1.1740(9) 0.023(5) Uiso 1 1 d . . .
H71 H 0.8127(13) 0.0095(16) 1.1410(10) 0.038(6) Uiso 1 1 d . . .
H72 H 0.7110(15) 0.0089(17) 1.1067(10) 0.045(6) Uiso 1 1 d . . .
H73 H 0.7870(13) -0.0271(16) 1.0695(10) 0.038(6) Uiso 1 1 d . . .
H74 H 0.4641(13) -0.0213(15) 0.8659(9) 0.037(6) Uiso 1 1 d . . .
H75 H 0.5580(15) -0.0518(18) 0.9093(10) 0.046(7) Uiso 1 1 d . . .
H76 H 0.4846(14) 0.0223(17) 0.9365(10) 0.046(6) Uiso 1 1 d . . .
H77 H 0.4516(14) 0.2195(18) 0.8970(11) 0.057(7) Uiso 1 1 d . . .
H78 H 0.4989(12) 0.2678(16) 0.8435(9) 0.033(6) Uiso 1 1 d . . .
H79 H 0.4294(13) 0.1664(15) 0.8288(9) 0.032(5) Uiso 1 1 d . . .
H80 H 0.6221(14) 0.1561(17) 0.8003(10) 0.046(6) Uiso 1 1 d . . .
H81 H 0.5492(13) 0.0553(16) 0.7868(9) 0.038(6) Uiso 1 1 d . . .
H82 H 0.6457(13) 0.0321(15) 0.8287(8) 0.028(5) Uiso 1 1 d . . .
H83 H 0.6539(11) 0.7070(14) 1.0194(8) 0.023(5) Uiso 1 1 d . . .
H84 H 0.9405(14) 0.5658(16) 1.1203(10) 0.040(6) Uiso 1 1 d . . .
H85 H 0.894(2) 0.464(3) 1.0920(16) 0.106(14) Uiso 1 1 d . . .
H86 H 0.9138(18) 0.543(2) 1.0484(14) 0.083(11) Uiso 1 1 d . . .
H87 H 0.7576(17) 0.485(2) 1.1506(12) 0.072(9) Uiso 1 1 d . . .
H88 H 0.8149(17) 0.5767(19) 1.1845(12) 0.063(7) Uiso 1 1 d . . .
H89 H 0.706(2) 0.600(3) 1.1502(16) 0.126(14) Uiso 1 1 d . . .
H90 H 0.8697(15) 0.7323(17) 1.1226(10) 0.049(6) Uiso 1 1 d . . .
H91 H 0.8440(16) 0.735(2) 1.0492(13) 0.073(8) Uiso 1 1 d . . .
H92 H 0.7625(19) 0.757(2) 1.0911(13) 0.087(10) Uiso 1 1 d . . .
H93 H 0.4987(13) 0.4868(16) 0.8541(9) 0.035(6) Uiso 1 1 d . . .
H94 H 0.4514(13) 0.4954(16) 0.9118(10) 0.036(6) Uiso 1 1 d . . .
H95 H 0.4203(13) 0.5706(15) 0.8525(9) 0.032(5) Uiso 1 1 d . . .
H96 H 0.6022(11) 0.6412(14) 0.8232(8) 0.022(5) Uiso 1 1 d . . .
H97 H 0.5228(12) 0.7280(15) 0.8222(9) 0.029(5) Uiso 1 1 d . . .
H98 H 0.6161(12) 0.7511(16) 0.8650(9) 0.030(5) Uiso 1 1 d . . .
H99 H 0.4365(12) 0.7420(15) 0.9145(9) 0.028(5) Uiso 1 1 d . . .
H100 H 0.4645(11) 0.6758(14) 0.9777(8) 0.023(5) Uiso 1 1 d . . .
H101 H 0.5293(12) 0.7707(15) 0.9603(9) 0.028(5) Uiso 1 1 d . . .

loop_
_atom_site_aniso_label
_atom_site_aniso_U_11
_atom_site_aniso_U_22
_atom_site_aniso_U_33
_atom_site_aniso_U_23
_atom_site_aniso_U_13
_atom_site_aniso_U_12
Co1 0.01370(11) 0.01890(11) 0.00901(9) 0.00054(9) -0.00053(7) 0.00031(9)
Cl2 0.0297(2) 0.0401(3) 0.01109(17) 0.00312(17) -0.00449(16) 0.00134(19)
C3 0.0116(8) 0.0171(8) 0.0097(6) -0.0001(6) -0.0011(6) 0.0004(6)
C4 0.0128(8) 0.0176(8) 0.0118(7) -0.0002(6) 0.0009(6) 0.0008(6)
N5 0.0134(6) 0.0199(7) 0.0091(5) 0.0012(5) 0.0020(5) 0.0006(5)
C6 0.0119(7) 0.0208(8) 0.0091(6) -0.0013(6) -0.0009(5) -0.0013(6)
C7 0.0170(9) 0.0196(8) 0.0095(7) -0.0005(6) -0.0004(6) -0.0013(6)
C8 0.0160(9) 0.0228(9) 0.0145(7) -0.0042(6) 0.0018(6) 0.0023(7)
C9 0.0152(8) 0.0301(10) 0.0131(7) -0.0017(7) 0.0040(6) -0.0038(7)
C10 0.0221(9) 0.0215(9) 0.0155(8) 0.0015(7) 0.0036(7) -0.0046(7)
C11 0.0170(9) 0.0202(9) 0.0124(7) -0.0005(6) 0.0004(6) -0.0021(6)
C12 0.0270(10) 0.0197(10) 0.0222(8) 0.0027(7) 0.0102(7) 0.0003(7)
C13 0.0547(16) 0.0267(12) 0.0339(12) -0.0073(9) -0.0019(11) 0.0032(10)
C14 0.0357(13) 0.0299(11) 0.0318(11) 0.0054(9) 0.0061(10) 0.0100(9)
C15 0.0206(9) 0.0186(9) 0.0177(8) -0.0015(6) 0.0050(7) 0.0004(7)
C16 0.0297(10) 0.0228(10) 0.0232(9) 0.0040(8) 0.0066(8) 0.0048(8)
C17 0.0252(10) 0.0232(10) 0.0258(9) -0.0052(7) 0.0058(8) -0.0022(8)
N18 0.0137(7) 0.0167(7) 0.0100(6) 0.0004(5) -0.0012(5) -0.0005(5)
C19 0.0161(8) 0.0164(8) 0.0131(7) 0.0016(6) 0.0012(6) 0.0023(6)
C20 0.0210(9) 0.0178(9) 0.0175(8) 0.0021(6) 0.0022(7) -0.0022(6)
C21 0.0170(8) 0.0188(8) 0.0119(7) -0.0021(6) 0.0031(6) -0.0007(6)
N22 0.0124(7) 0.0219(7) 0.0086(6) -0.0003(5) -0.0021(5) -0.0011(5)
C23 0.0192(9) 0.0200(9) 0.0135(7) 0.0035(6) -0.0027(6) 0.0006(6)
C24 0.0219(10) 0.0313(11) 0.0201(9) 0.0048(8) -0.0021(7) 0.0052(8)
C25 0.0285(12) 0.0386(12) 0.0145(8) 0.0019(8) -0.0015(8) 0.0063(9)
C26 0.0396(14) 0.0278(11) 0.0310(11) 0.0130(9) -0.0131(10) -0.0036(9)
C27 0.0191(8) 0.0236(9) 0.0137(7) -0.0015(7) 0.0002(6) -0.0061(7)
C28 0.0406(14) 0.0404(13) 0.0210(10) 0.0009(9) -0.0037(9) -0.0229(10)
C29 0.0184(10) 0.0419(13) 0.0278(10) -0.0067(9) -0.0072(8) -0.0003(9)
C30 0.0289(11) 0.0373(12) 0.0176(8) -0.0092(8) 0.0026(8) -0.0062(9)
N31 0.0131(7) 0.0170(7) 0.0098(6) -0.0009(5) -0.0006(5) 0.0009(5)
C32 0.0174(9) 0.0208(9) 0.0166(8) -0.0051(6) 0.0022(7) -0.0003(6)
C33 0.0221(9) 0.0190(9) 0.0244(9) -0.0072(7) -0.0004(7) 0.0038(7)
C34 0.0129(8) 0.0207(9) 0.0173(8) 0.0006(6) 0.0033(6) 0.0009(6)
N35 0.0125(7) 0.0203(7) 0.0103(6) 0.0006(5) -0.0008(5) 0.0012(5)
C36 0.0204(9) 0.0234(9) 0.0179(8) -0.0070(6) -0.0045(7) -0.0002(7)
C37 0.0277(15) 0.107(3) 0.090(2) -0.081(2) -0.0330(15) 0.0268(15)
C38 0.0568(18) 0.0632(18) 0.0199(10) 0.0087(10) -0.0122(10) -0.0293(14)
C39 0.0564(17) 0.0353(13) 0.0342(12) 0.0039(10) -0.0200(12) -0.0207(11)
C40 0.0157(8) 0.0222(9) 0.0194(8) 0.0019(7) 0.0003(6) 0.0044(7)
C41 0.0179(10) 0.0321(11) 0.0293(10) 0.0015(9) -0.0046(8) 0.0026(8)
C42 0.0216(10) 0.0328(11) 0.0263(10) 0.0013(8) 0.0049(8) 0.0097(8)
C43 0.0269(11) 0.0323(11) 0.0219(9) 0.0056(8) 0.0039(8) 0.0053(9)

loop_
_geom_bond_atom_site_label_1
_geom_bond_atom_site_label_2
_geom_bond_distance
_geom_bond_site_symmetry_2
_geom_bond_publ_flag
Co1 N5 1.8867(13) . ?
Co1 N22 2.0594(13) . ?
Co1 N35 2.1004(13) . ?
Co1 Cl2 2.2195(5) . ?
C3 N31 1.4692(19) . ?
C3 N18 1.4703(19) . ?
C3 C4 1.526(2) . ?
C3 H44 0.931(17) . ?
C4 N5 1.4408(18) . ?
C4 H45 1.010(15) . ?
C4 H46 1.019(15) . ?
N5 C6 1.4192(18) . ?
C6 C7 1.411(2) . ?
C6 C11 1.412(2) . ?
C7 C8 1.397(2) . ?
C7 C15 1.521(2) . ?
C8 C9 1.381(2) . ?
C8 H47 0.933(17) . ?
C9 C10 1.388(2) . ?
C9 H48 0.916(17) . ?
C10 C11 1.392(2) . ?
C10 H49 0.948(16) . ?
C11 C12 1.523(2) . ?
C12 C14 1.524(3) . ?
C12 C13 1.533(3) . ?
C12 H50 0.962(19) . ?
C13 H51 0.99(2) . ?
C13 H52 0.97(2) . ?
C13 H53 1.01(2) . ?
C14 H54 0.977(19) . ?
C14 H55 0.96(2) . ?
C14 H56 0.97(2) . ?
C15 C17 1.529(2) . ?
C15 C16 1.530(2) . ?
C15 H57 0.963(16) . ?
C16 H58 0.98(2) . ?
C16 H59 0.979(19) . ?
C16 H60 0.954(18) . ?
C17 H61 0.960(19) . ?
C17 H62 1.010(18) . ?
C17 H63 0.924(19) . ?
N18 C19 1.3741(19) . ?
N18 N22 1.3776(16) . ?
C19 C20 1.373(2) . ?
C19 C23 1.521(2) . ?
C20 C21 1.401(2) . ?
C20 H64 0.952(16) . ?
C21 N22 1.3312(19) . ?
C21 C27 1.518(2) . ?
C23 C26 1.532(2) . ?
C23 C25 1.535(2) . ?
C23 C24 1.537(2) . ?
C24 H65 0.97(2) . ?
C24 H66 0.966(18) . ?
C24 H67 0.99(2) . ?
C25 H68 0.93(2) . ?
C25 H69 0.99(2) . ?
C25 H70 0.933(18) . ?
C26 H71 0.97(2) . ?
C26 H72 0.96(2) . ?
C26 H73 0.99(2) . ?
C27 C28 1.527(3) . ?
C27 C29 1.530(3) . ?
C27 C30 1.534(2) . ?
C28 H74 0.98(2) . ?
C28 H75 0.98(2) . ?
C28 H76 0.96(2) . ?
C29 H77 0.94(2) . ?
C29 H78 0.981(19) . ?
C29 H79 0.983(19) . ?
C30 H80 1.00(2) . ?
C30 H81 0.96(2) . ?
C30 H82 1.008(18) . ?
N31 C32 1.3697(19) . ?
N31 N35 1.3763(16) . ?
C32 C33 1.379(2) . ?
C32 C36 1.526(2) . ?
C33 C34 1.396(2) . ?
C33 H83 0.945(17) . ?
C34 N35 1.3323(19) . ?
C34 C40 1.515(2) . ?
C36 C37 1.515(3) . ?
C36 C38 1.524(3) . ?
C36 C39 1.527(3) . ?
C37 H84 0.98(2) . ?
C37 H85 0.85(3) . ?
C37 H86 0.91(3) . ?
C38 H87 0.92(3) . ?
C38 H88 0.98(3) . ?
C38 H89 1.04(3) . ?
C39 H90 0.97(2) . ?
C39 H91 0.99(3) . ?
C39 H92 1.01(3) . ?
C40 C41 1.530(2) . ?
C40 C42 1.531(2) . ?
C40 C43 1.535(2) . ?
C41 H93 0.93(2) . ?
C41 H94 0.96(2) . ?
C41 H95 0.974(19) . ?
C42 H99 0.968(18) . ?
C42 H100 0.965(18) . ?
C42 H101 0.974(19) . ?
C43 H96 0.971(18) . ?
C43 H97 0.976(18) . ?
C43 H98 0.997(19) . ?
